data_7127970
loop_
_publ_author_name
'So, Jongho'
'Kim, Seji'
'Cho, Kyung-Bin'
'Lee, Yunho'

_publ_section_title
;
 Metal-ligand cooperative transformation of alkyl azide to isocyanate
 occurring at a Co-Si moiety.
;
_journal_issue 26
_journal_name_full 'Chemical communications (Cambridge, England)'
_journal_page_first 3219
_journal_page_last 3222
_journal_paper_doi 10.1039/d0cc08012h
_journal_volume 57
_journal_year 2021
_chemical_formula_moiety 'C29 H48 Co O P3 Si'
_chemical_formula_sum 'C29 H48 Co O P3 Si'
_chemical_formula_weight 592.60
_chemical_name_systematic (MeSiP2)Co(CO)(PMe3)
_space_group_crystal_system orthorhombic
_space_group_IT_number 60
_space_group_name_Hall '-P 2n 2ab'
_space_group_name_H-M_alt 'P b c n'
_atom_sites_solution_hydrogens geom
_audit_creation_method SHELXL-2018/3
_audit_update_record
;
2019-09-19 deposited with the CCDC.	2021-02-19 downloaded from the CCDC.
;
_cell_angle_alpha 90
_cell_angle_beta 90
_cell_angle_gamma 90
_cell_formula_units_Z 8
_cell_length_a 36.6282(18)
_cell_length_b 10.3484(5)
_cell_length_c 16.3466(8)
_cell_measurement_reflns_used 87059
_cell_measurement_temperature 120(2)
_cell_measurement_theta_max 26.473
_cell_measurement_theta_min 2.045
_cell_volume 6196.1(5)
_computing_cell_refinement 'Bruker SMART'
_computing_data_collection 'Bruker SMART'
_computing_data_reduction 'Bruker SAINT'
_computing_molecular_graphics 'Bruker SHELXTL'
_computing_publication_material 'Bruker SHELXTL'
_computing_structure_refinement 'SHELXL-2018/3 (Sheldrick, 2018)'
_computing_structure_solution 'SHELXT 2018/2 (Sheldrick, 2018)'
_diffrn_ambient_temperature 120(2)
_diffrn_measured_fraction_theta_full 1.000
_diffrn_measured_fraction_theta_max 0.996
_diffrn_measurement_device_type 'CCD area detector'
_diffrn_measurement_method 'phi and omega scans'
_diffrn_radiation_type MoK\a
_diffrn_radiation_wavelength 0.71073
_diffrn_reflns_av_R_equivalents 0.1455
_diffrn_reflns_av_unetI/netI 0.0762
_diffrn_reflns_Laue_measured_fraction_full 1.000
_diffrn_reflns_Laue_measured_fraction_max 0.996
_diffrn_reflns_limit_h_max 45
_diffrn_reflns_limit_h_min -45
_diffrn_reflns_limit_k_max 12
_diffrn_reflns_limit_k_min -12
_diffrn_reflns_limit_l_max 20
_diffrn_reflns_limit_l_min -20
_diffrn_reflns_number 87059
_diffrn_reflns_point_group_measured_fraction_full 1.000
_diffrn_reflns_point_group_measured_fraction_max 0.996
_diffrn_reflns_theta_full 25.242
_diffrn_reflns_theta_max 26.473
_diffrn_reflns_theta_min 2.045
_diffrn_source 'fine-focus sealed tube'
_exptl_absorpt_coefficient_mu 0.768
_exptl_absorpt_correction_type multi-scan
_exptl_absorpt_process_details SADABS
_exptl_crystal_colour yellow
_exptl_crystal_density_diffrn 1.271
_exptl_crystal_density_meas ?
_exptl_crystal_density_method 'not measured'
_exptl_crystal_description block
_exptl_crystal_F_000 2528
_exptl_crystal_size_max 0.100
_exptl_crystal_size_mid 0.050
_exptl_crystal_size_min 0.050
_exptl_transmission_factor_max 0.7454
_exptl_transmission_factor_min 0.6764
_refine_diff_density_max 1.733
_refine_diff_density_min -0.632
_refine_diff_density_rms 0.095
_refine_ls_extinction_method none
_refine_ls_goodness_of_fit_ref 0.802
_refine_ls_hydrogen_treatment constr
_refine_ls_matrix_type full
_refine_ls_number_parameters 328
_refine_ls_number_reflns 6371
_refine_ls_number_restraints 0
_refine_ls_restrained_S_all 0.802
_refine_ls_R_factor_all 0.0993
_refine_ls_R_factor_gt 0.0565
_refine_ls_shift/su_max 0.001
_refine_ls_shift/su_mean 0.000
_refine_ls_structure_factor_coef Fsqd
_refine_ls_weighting_details 'w=1/[\s^2^(Fo^2^)+(0.1319P)^2^+15.9026P] where P=(Fo^2^+2Fc^2^)/3'
_refine_ls_weighting_scheme calc
_refine_ls_wR_factor_gt 0.1487
_refine_ls_wR_factor_ref 0.1849
_reflns_Friedel_coverage 0.000
_reflns_number_gt 4168
_reflns_number_total 6371
_reflns_threshold_expression 'I > 2\s(I)'
_cod_data_source_file d0cc08012h2.cif
_cod_data_source_block 0825A-1_a
_cod_depositor_comments
;
The following automatic conversions were performed:

data item '_exptl_crystal_density_meas' value 'not measured' was
changed to '?' -- the value is perceived as not measured.

Automatic conversion script
Id: cif_fix_values 7556 2019-12-06 15:28:31Z antanas 

 Adding full bibliography for 7127967--7127973.cif.
;
_cod_database_code 7127970
_shelx_shelxl_version_number 2018/3
_shelx_space_group_comment
;
The symmetry employed for this shelxl refinement is uniquely defined
by the following loop, which should always be used as a source of
symmetry information in preference to the above space-group names.
They are only intended as comments.
;
_shelx_estimated_absorpt_t_min 0.927
_shelx_estimated_absorpt_t_max 0.963

loop_
_space_group_symop_operation_xyz
'x, y, z'
'-x+1/2, -y+1/2, z+1/2'
'-x, y, -z+1/2'
'x+1/2, -y+1/2, -z'
'-x, -y, -z'
'x-1/2, y-1/2, -z-1/2'
'x, -y, z-1/2'
'-x-1/2, y-1/2, z'

loop_
_atom_site_label
_atom_site_type_symbol
_atom_site_fract_x
_atom_site_fract_y
_atom_site_fract_z
_atom_site_U_iso_or_equiv
_atom_site_adp_type
_atom_site_occupancy
_atom_site_site_symmetry_order
_atom_site_calc_flag
_atom_site_refinement_flags_posn
_atom_site_refinement_flags_adp
_atom_site_refinement_flags_occupancy
_atom_site_disorder_assembly
_atom_site_disorder_group
Co1 Co 0.61593(2) 0.20779(5) 0.51147(4) 0.02762(18) Uani 1 1 d . . . . .
C1 C 0.60186(13) 0.0500(5) 0.4931(3) 0.0353(10) Uani 1 1 d . . . . .
O1 O 0.59243(10) -0.0552(3) 0.4775(2) 0.0473(9) Uani 1 1 d . . . . .
Si1 Si 0.63676(3) 0.41425(11) 0.53305(7) 0.0273(3) Uani 1 1 d . . . . .
P1 P 0.67284(3) 0.15795(11) 0.53847(8) 0.0344(3) Uani 1 1 d . . . . .
P3 P 0.59731(3) 0.27171(12) 0.39165(7) 0.0345(3) Uani 1 1 d . . . . .
C3 C 0.69429(12) 0.2790(4) 0.6057(3) 0.0349(10) Uani 1 1 d . . . . .
P2 P 0.57718(3) 0.25671(10) 0.61089(6) 0.0254(2) Uani 1 1 d . . . . .
C2 C 0.67694(12) 0.3993(4) 0.6051(3) 0.0317(9) Uani 1 1 d . . . . .
C7 C 0.68985(13) 0.4967(5) 0.6580(3) 0.0395(11) Uani 1 1 d . . . . .
H7 H 0.678953 0.580000 0.656708 0.047 Uiso 1 1 calc R U . . .
C6 C 0.71812(15) 0.4726(6) 0.7118(3) 0.0509(14) Uani 1 1 d . . . . .
H6 H 0.725766 0.537671 0.749013 0.061 Uiso 1 1 calc R U . . .
C5 C 0.73525(15) 0.3540(6) 0.7113(3) 0.0567(15) Uani 1 1 d . . . . .
H5 H 0.754951 0.337912 0.747664 0.068 Uiso 1 1 calc R U . . .
C4 C 0.72371(14) 0.2574(6) 0.6574(3) 0.0511(13) Uani 1 1 d . . . . .
H4 H 0.736044 0.176696 0.656278 0.061 Uiso 1 1 calc R U . . .
C8 C 0.59822(11) 0.5069(4) 0.5840(3) 0.0271(9) Uani 1 1 d . . . . .
C9 C 0.57022(11) 0.4323(4) 0.6191(2) 0.0269(9) Uani 1 1 d . . . . .
C10 C 0.53952(12) 0.4940(4) 0.6527(3) 0.0316(9) Uani 1 1 d . . . . .
H10 H 0.520623 0.443693 0.676601 0.038 Uiso 1 1 calc R U . . .
C11 C 0.53653(12) 0.6266(4) 0.6513(3) 0.0332(10) Uani 1 1 d . . . . .
H11 H 0.515545 0.667025 0.673943 0.040 Uiso 1 1 calc R U . . .
C12 C 0.56392(13) 0.7014(4) 0.6173(3) 0.0361(10) Uani 1 1 d . . . . .
H12 H 0.561743 0.792836 0.616376 0.043 Uiso 1 1 calc R U . . .
C13 C 0.59460(13) 0.6420(4) 0.5844(3) 0.0342(10) Uani 1 1 d . . . . .
H13 H 0.613481 0.693780 0.561716 0.041 Uiso 1 1 calc R U . . .
C14 C 0.65547(13) 0.5327(5) 0.4548(3) 0.0399(11) Uani 1 1 d . . . . .
H14A H 0.664617 0.609849 0.482967 0.060 Uiso 1 1 calc R U . . .
H14B H 0.636004 0.557514 0.416816 0.060 Uiso 1 1 calc R U . . .
H14C H 0.675435 0.491994 0.424398 0.060 Uiso 1 1 calc R U . . .
C15 C 0.68450(14) 0.0044(5) 0.5916(4) 0.0518(14) Uani 1 1 d . . . . .
H15 H 0.710839 0.009216 0.607353 0.062 Uiso 1 1 calc R U . . .
C16 C 0.6627(2) -0.0112(7) 0.6691(5) 0.101(3) Uani 1 1 d . . . . .
H16A H 0.669076 -0.093512 0.695118 0.152 Uiso 1 1 calc R U . . .
H16B H 0.636619 -0.010383 0.656059 0.152 Uiso 1 1 calc R U . . .
H16C H 0.668346 0.060069 0.706468 0.152 Uiso 1 1 calc R U . . .
C17 C 0.6798(2) -0.1161(6) 0.5356(6) 0.092(3) Uani 1 1 d . . . . .
H17A H 0.682624 -0.194850 0.568291 0.138 Uiso 1 1 calc R U . . .
H17B H 0.698344 -0.114558 0.492396 0.138 Uiso 1 1 calc R U . . .
H17C H 0.655431 -0.114859 0.510783 0.138 Uiso 1 1 calc R U . . .
C18 C 0.70525(13) 0.1565(5) 0.4499(3) 0.0467(12) Uani 1 1 d . . . . .
H18 H 0.704501 0.244803 0.425080 0.056 Uiso 1 1 calc R U . . .
C19 C 0.74496(15) 0.1284(8) 0.4699(4) 0.074(2) Uani 1 1 d . . . . .
H19A H 0.759985 0.142571 0.421122 0.111 Uiso 1 1 calc R U . . .
H19B H 0.747401 0.038408 0.487763 0.111 Uiso 1 1 calc R U . . .
H19C H 0.753121 0.186105 0.513795 0.111 Uiso 1 1 calc R U . . .
C20 C 0.6921(2) 0.0628(10) 0.3844(5) 0.111(3) Uani 1 1 d . . . . .
H20A H 0.702050 0.088348 0.331181 0.167 Uiso 1 1 calc R U . . .
H20B H 0.665322 0.064523 0.382014 0.167 Uiso 1 1 calc R U . . .
H20C H 0.700291 -0.024760 0.397827 0.167 Uiso 1 1 calc R U . . .
C21 C 0.58784(12) 0.2098(4) 0.7204(2) 0.0293(9) Uani 1 1 d . . . . .
H21 H 0.594833 0.116436 0.719304 0.035 Uiso 1 1 calc R U . . .
C22 C 0.62090(13) 0.2830(4) 0.7524(3) 0.0378(11) Uani 1 1 d . . . . .
H22A H 0.627342 0.250502 0.806849 0.057 Uiso 1 1 calc R U . . .
H22B H 0.615123 0.375295 0.755921 0.057 Uiso 1 1 calc R U . . .
H22C H 0.641539 0.270325 0.715117 0.057 Uiso 1 1 calc R U . . .
C23 C 0.55624(13) 0.2220(5) 0.7820(3) 0.0370(10) Uani 1 1 d . . . . .
H23A H 0.564708 0.195994 0.836426 0.056 Uiso 1 1 calc R U . . .
H23B H 0.536055 0.165955 0.765007 0.056 Uiso 1 1 calc R U . . .
H23C H 0.547836 0.311891 0.783776 0.056 Uiso 1 1 calc R U . . .
C24 C 0.52907(12) 0.1962(4) 0.6045(3) 0.0307(9) Uani 1 1 d . . . . .
H24 H 0.515795 0.232987 0.652582 0.037 Uiso 1 1 calc R U . . .
C25 C 0.50888(13) 0.2418(5) 0.5287(3) 0.0389(11) Uani 1 1 d . . . . .
H25A H 0.483462 0.212459 0.531120 0.058 Uiso 1 1 calc R U . . .
H25B H 0.520636 0.206091 0.479837 0.058 Uiso 1 1 calc R U . . .
H25C H 0.509490 0.336429 0.526231 0.058 Uiso 1 1 calc R U . . .
C26 C 0.52690(14) 0.0498(4) 0.6125(3) 0.0419(12) Uani 1 1 d . . . . .
H26A H 0.501400 0.023884 0.620331 0.063 Uiso 1 1 calc R U . . .
H26B H 0.541416 0.021792 0.659613 0.063 Uiso 1 1 calc R U . . .
H26C H 0.536469 0.009482 0.562656 0.063 Uiso 1 1 calc R U . . .
C27 C 0.56744(13) 0.4127(5) 0.3825(3) 0.0408(11) Uani 1 1 d . . . . .
H27A H 0.561879 0.428218 0.324723 0.061 Uiso 1 1 calc R U . . .
H27B H 0.579726 0.488617 0.405489 0.061 Uiso 1 1 calc R U . . .
H27C H 0.544708 0.396807 0.412522 0.061 Uiso 1 1 calc R U . . .
C28 C 0.56976(15) 0.1520(5) 0.3341(3) 0.0483(13) Uani 1 1 d . . . . .
H28A H 0.561237 0.190757 0.282832 0.072 Uiso 1 1 calc R U . . .
H28B H 0.548685 0.125829 0.367116 0.072 Uiso 1 1 calc R U . . .
H28C H 0.584788 0.076031 0.321879 0.072 Uiso 1 1 calc R U . . .
C29 C 0.63005(15) 0.3088(5) 0.3098(3) 0.0522(14) Uani 1 1 d . . . . .
H29A H 0.616759 0.331947 0.259850 0.078 Uiso 1 1 calc R U . . .
H29B H 0.645344 0.232933 0.299255 0.078 Uiso 1 1 calc R U . . .
H29C H 0.645511 0.381434 0.326576 0.078 Uiso 1 1 calc R U . . .

loop_
_atom_site_aniso_label
_atom_site_aniso_U_11
_atom_site_aniso_U_22
_atom_site_aniso_U_33
_atom_site_aniso_U_23
_atom_site_aniso_U_13
_atom_site_aniso_U_12
Co1 0.0253(3) 0.0239(3) 0.0336(3) -0.0028(2) 0.0022(2) -0.0016(2)
C1 0.030(2) 0.033(3) 0.043(3) -0.002(2) 0.007(2) 0.0031(19)
O1 0.051(2) 0.0272(18) 0.064(2) -0.0086(16) 0.0062(17) -0.0052(15)
Si1 0.0273(6) 0.0245(6) 0.0300(6) 0.0000(4) 0.0001(5) -0.0041(5)
P1 0.0263(6) 0.0304(6) 0.0464(7) 0.0021(5) 0.0034(5) 0.0018(5)
P3 0.0384(7) 0.0354(6) 0.0296(6) -0.0021(5) 0.0033(5) -0.0090(5)
C3 0.025(2) 0.043(3) 0.037(2) 0.010(2) 0.0025(19) -0.0066(19)
P2 0.0250(6) 0.0234(5) 0.0278(5) 0.0006(4) 0.0015(4) -0.0021(4)
C2 0.027(2) 0.034(2) 0.034(2) 0.0031(18) 0.0035(18) -0.0088(18)
C7 0.040(3) 0.038(2) 0.041(3) 0.001(2) 0.000(2) -0.015(2)
C6 0.053(3) 0.064(4) 0.036(3) 0.004(2) -0.013(2) -0.026(3)
C5 0.046(3) 0.076(4) 0.049(3) 0.016(3) -0.022(3) -0.009(3)
C4 0.040(3) 0.055(3) 0.058(3) 0.015(3) -0.010(3) 0.001(2)
C8 0.028(2) 0.024(2) 0.029(2) -0.0018(17) -0.0037(17) -0.0011(17)
C9 0.029(2) 0.026(2) 0.026(2) -0.0010(16) -0.0022(17) -0.0018(17)
C10 0.034(2) 0.030(2) 0.031(2) -0.0007(18) 0.0026(19) -0.0005(19)
C11 0.037(2) 0.032(2) 0.031(2) -0.0002(18) -0.0002(19) 0.0102(19)
C12 0.049(3) 0.023(2) 0.036(2) 0.0000(18) -0.003(2) 0.003(2)
C13 0.044(3) 0.022(2) 0.037(2) -0.0002(18) -0.001(2) -0.0017(19)
C14 0.041(3) 0.040(3) 0.039(3) 0.002(2) 0.002(2) -0.014(2)
C15 0.034(3) 0.034(3) 0.087(4) 0.012(3) 0.005(3) 0.006(2)
C16 0.101(6) 0.078(5) 0.126(6) 0.072(5) 0.061(5) 0.051(4)
C17 0.064(4) 0.039(3) 0.173(8) 0.000(4) -0.015(5) 0.005(3)
C18 0.035(3) 0.054(3) 0.051(3) -0.002(3) 0.008(2) 0.003(2)
C19 0.031(3) 0.122(6) 0.069(4) -0.001(4) 0.014(3) 0.003(3)
C20 0.077(6) 0.159(9) 0.098(6) -0.033(6) 0.023(5) -0.006(6)
C21 0.032(2) 0.025(2) 0.030(2) 0.0056(17) 0.0006(18) -0.0013(17)
C22 0.042(3) 0.040(3) 0.031(2) 0.006(2) -0.003(2) -0.007(2)
C23 0.040(3) 0.041(3) 0.031(2) 0.005(2) 0.003(2) 0.002(2)
C24 0.030(2) 0.028(2) 0.034(2) -0.0019(18) 0.0064(18) -0.0095(17)
C25 0.031(2) 0.047(3) 0.039(3) -0.003(2) -0.002(2) -0.008(2)
C26 0.042(3) 0.030(2) 0.053(3) -0.004(2) 0.007(2) -0.013(2)
C27 0.043(3) 0.042(3) 0.037(3) 0.009(2) -0.005(2) -0.007(2)
C28 0.062(3) 0.046(3) 0.036(3) -0.004(2) 0.000(2) -0.020(3)
C29 0.055(3) 0.052(3) 0.050(3) -0.009(3) 0.015(3) -0.016(3)

loop_
_atom_type_symbol
_atom_type_description
_atom_type_scat_dispersion_real
_atom_type_scat_dispersion_imag
_atom_type_scat_source
C C 0.0033 0.0016 'International Tables Vol C Tables 4.2.6.8 and 6.1.1.4'
H H 0.0000 0.0000 'International Tables Vol C Tables 4.2.6.8 and 6.1.1.4'
O O 0.0106 0.0060 'International Tables Vol C Tables 4.2.6.8 and 6.1.1.4'
Si Si 0.0817 0.0704 'International Tables Vol C Tables 4.2.6.8 and 6.1.1.4'
P P 0.1023 0.0942 'International Tables Vol C Tables 4.2.6.8 and 6.1.1.4'
Co Co 0.3494 0.9721 'International Tables Vol C Tables 4.2.6.8 and 6.1.1.4'

loop_
_geom_angle_atom_site_label_1
_geom_angle_atom_site_label_2
_geom_angle_atom_site_label_3
_geom_angle
_geom_angle_site_symmetry_1
_geom_angle_site_symmetry_3
_geom_angle_publ_flag
C1 Co1 P3 92.13(16) . . ?
C1 Co1 P1 95.48(16) . . ?
P3 Co1 P1 123.40(5) . . ?
C1 Co1 P2 98.71(15) . . ?
P3 Co1 P2 112.94(5) . . ?
P1 Co1 P2 121.00(5) . . ?
C1 Co1 Si1 177.62(16) . . ?
P3 Co1 Si1 87.68(5) . . ?
P1 Co1 Si1 82.65(5) . . ?
P2 Co1 Si1 83.55(4) . . ?
O1 C1 Co1 177.4(4) . . ?
C2 Si1 C8 110.27(19) . . ?
C2 Si1 C14 101.0(2) . . ?
C8 Si1 C14 103.7(2) . . ?
C2 Si1 Co1 106.16(14) . . ?
C8 Si1 Co1 106.87(13) . . ?
C14 Si1 Co1 128.12(16) . . ?
C3 P1 C15 101.8(2) . . ?
C3 P1 C18 101.3(2) . . ?
C15 P1 C18 102.0(2) . . ?
C3 P1 Co1 111.46(16) . . ?
C15 P1 Co1 120.88(17) . . ?
C18 P1 Co1 116.67(18) . . ?
C27 P3 C29 99.5(2) . . ?
C27 P3 C28 99.6(2) . . ?
C29 P3 C28 97.2(2) . . ?
C27 P3 Co1 120.19(16) . . ?
C29 P3 Co1 121.0(2) . . ?
C28 P3 Co1 115.09(17) . . ?
C4 C3 C2 120.0(5) . . ?
C4 C3 P1 125.9(4) . . ?
C2 C3 P1 114.1(3) . . ?
C9 P2 C24 101.78(19) . . ?
C9 P2 C21 102.26(18) . . ?
C24 P2 C21 99.27(19) . . ?
C9 P2 Co1 111.59(14) . . ?
C24 P2 Co1 119.01(14) . . ?
C21 P2 Co1 120.14(14) . . ?
C3 C2 C7 118.7(4) . . ?
C3 C2 Si1 115.5(3) . . ?
C7 C2 Si1 125.8(4) . . ?
C6 C7 C2 120.9(5) . . ?
C6 C7 H7 119.6 . . ?
C2 C7 H7 119.6 . . ?
C5 C6 C7 119.9(5) . . ?
C5 C6 H6 120.0 . . ?
C7 C6 H6 120.0 . . ?
C6 C5 C4 120.2(5) . . ?
C6 C5 H5 119.9 . . ?
C4 C5 H5 119.9 . . ?
C3 C4 C5 120.3(5) . . ?
C3 C4 H4 119.9 . . ?
C5 C4 H4 119.9 . . ?
C13 C8 C9 118.4(4) . . ?
C13 C8 Si1 125.1(3) . . ?
C9 C8 Si1 116.4(3) . . ?
C10 C9 C8 119.6(4) . . ?
C10 C9 P2 126.0(3) . . ?
C8 C9 P2 114.3(3) . . ?
C11 C10 C9 120.7(4) . . ?
C11 C10 H10 119.7 . . ?
C9 C10 H10 119.7 . . ?
C10 C11 C12 120.4(4) . . ?
C10 C11 H11 119.8 . . ?
C12 C11 H11 119.8 . . ?
C11 C12 C13 119.7(4) . . ?
C11 C12 H12 120.2 . . ?
C13 C12 H12 120.2 . . ?
C12 C13 C8 121.2(4) . . ?
C12 C13 H13 119.4 . . ?
C8 C13 H13 119.4 . . ?
Si1 C14 H14A 109.5 . . ?
Si1 C14 H14B 109.5 . . ?
H14A C14 H14B 109.5 . . ?
Si1 C14 H14C 109.5 . . ?
H14A C14 H14C 109.5 . . ?
H14B C14 H14C 109.5 . . ?
C16 C15 C17 110.5(6) . . ?
C16 C15 P1 111.3(4) . . ?
C17 C15 P1 112.6(4) . . ?
C16 C15 H15 107.4 . . ?
C17 C15 H15 107.4 . . ?
P1 C15 H15 107.4 . . ?
C15 C16 H16A 109.5 . . ?
C15 C16 H16B 109.5 . . ?
H16A C16 H16B 109.5 . . ?
C15 C16 H16C 109.5 . . ?
H16A C16 H16C 109.5 . . ?
H16B C16 H16C 109.5 . . ?
C15 C17 H17A 109.5 . . ?
C15 C17 H17B 109.5 . . ?
H17A C17 H17B 109.5 . . ?
C15 C17 H17C 109.5 . . ?
H17A C17 H17C 109.5 . . ?
H17B C17 H17C 109.5 . . ?
C19 C18 C20 109.5(5) . . ?
C19 C18 P1 116.2(4) . . ?
C20 C18 P1 110.3(4) . . ?
C19 C18 H18 106.8 . . ?
C20 C18 H18 106.8 . . ?
P1 C18 H18 106.8 . . ?
C18 C19 H19A 109.5 . . ?
C18 C19 H19B 109.5 . . ?
H19A C19 H19B 109.5 . . ?
C18 C19 H19C 109.5 . . ?
H19A C19 H19C 109.5 . . ?
H19B C19 H19C 109.5 . . ?
C18 C20 H20A 109.5 . . ?
C18 C20 H20B 109.5 . . ?
H20A C20 H20B 109.5 . . ?
C18 C20 H20C 109.5 . . ?
H20A C20 H20C 109.5 . . ?
H20B C20 H20C 109.5 . . ?
C22 C21 C23 109.4(4) . . ?
C22 C21 P2 111.2(3) . . ?
C23 C21 P2 116.2(3) . . ?
C22 C21 H21 106.5 . . ?
C23 C21 H21 106.5 . . ?
P2 C21 H21 106.5 . . ?
C21 C22 H22A 109.5 . . ?
C21 C22 H22B 109.5 . . ?
H22A C22 H22B 109.5 . . ?
C21 C22 H22C 109.5 . . ?
H22A C22 H22C 109.5 . . ?
H22B C22 H22C 109.5 . . ?
C21 C23 H23A 109.5 . . ?
C21 C23 H23B 109.5 . . ?
H23A C23 H23B 109.5 . . ?
C21 C23 H23C 109.5 . . ?
H23A C23 H23C 109.5 . . ?
H23B C23 H23C 109.5 . . ?
C25 C24 C26 110.8(4) . . ?
C25 C24 P2 113.6(3) . . ?
C26 C24 P2 112.2(3) . . ?
C25 C24 H24 106.6 . . ?
C26 C24 H24 106.6 . . ?
P2 C24 H24 106.6 . . ?
C24 C25 H25A 109.5 . . ?
C24 C25 H25B 109.5 . . ?
H25A C25 H25B 109.5 . . ?
C24 C25 H25C 109.5 . . ?
H25A C25 H25C 109.5 . . ?
H25B C25 H25C 109.5 . . ?
C24 C26 H26A 109.5 . . ?
C24 C26 H26B 109.5 . . ?
H26A C26 H26B 109.5 . . ?
C24 C26 H26C 109.5 . . ?
H26A C26 H26C 109.5 . . ?
H26B C26 H26C 109.5 . . ?
P3 C27 H27A 109.5 . . ?
P3 C27 H27B 109.5 . . ?
H27A C27 H27B 109.5 . . ?
P3 C27 H27C 109.5 . . ?
H27A C27 H27C 109.5 . . ?
H27B C27 H27C 109.5 . . ?
P3 C28 H28A 109.5 . . ?
P3 C28 H28B 109.5 . . ?
H28A C28 H28B 109.5 . . ?
P3 C28 H28C 109.5 . . ?
H28A C28 H28C 109.5 . . ?
H28B C28 H28C 109.5 . . ?
P3 C29 H29A 109.5 . . ?
P3 C29 H29B 109.5 . . ?
H29A C29 H29B 109.5 . . ?
P3 C29 H29C 109.5 . . ?
H29A C29 H29C 109.5 . . ?
H29B C29 H29C 109.5 . . ?

loop_
_geom_bond_atom_site_label_1
_geom_bond_atom_site_label_2
_geom_bond_distance
_geom_bond_site_symmetry_2
_geom_bond_publ_flag
Co1 C1 1.738(5) . ?
Co1 P3 2.1769(13) . ?
Co1 P1 2.1923(13) . ?
Co1 P2 2.2162(12) . ?
Co1 Si1 2.2959(12) . ?
C1 O1 1.170(5) . ?
Si1 C2 1.891(5) . ?
Si1 C8 1.899(4) . ?
Si1 C14 1.899(5) . ?
P1 C3 1.842(5) . ?
P1 C15 1.861(5) . ?
P1 C18 1.873(5) . ?
P3 C27 1.830(5) . ?
P3 C29 1.838(5) . ?
P3 C28 1.855(5) . ?
C3 C4 1.388(7) . ?
C3 C2 1.399(6) . ?
P2 C9 1.840(4) . ?
P2 C24 1.873(4) . ?
P2 C21 1.895(4) . ?
C2 C7 1.410(6) . ?
C7 C6 1.381(7) . ?
C7 H7 0.9500 . ?
C6 C5 1.378(8) . ?
C6 H6 0.9500 . ?
C5 C4 1.397(8) . ?
C5 H5 0.9500 . ?
C4 H4 0.9500 . ?
C8 C13 1.405(6) . ?
C8 C9 1.406(6) . ?
C9 C10 1.405(6) . ?
C10 C11 1.377(6) . ?
C10 H10 0.9500 . ?
C11 C12 1.384(6) . ?
C11 H11 0.9500 . ?
C12 C13 1.389(6) . ?
C12 H12 0.9500 . ?
C13 H13 0.9500 . ?
C14 H14A 0.9800 . ?
C14 H14B 0.9800 . ?
C14 H14C 0.9800 . ?
C15 C16 1.506(8) . ?
C15 C17 1.556(9) . ?
C15 H15 1.0000 . ?
C16 H16A 0.9800 . ?
C16 H16B 0.9800 . ?
C16 H16C 0.9800 . ?
C17 H17A 0.9800 . ?
C17 H17B 0.9800 . ?
C17 H17C 0.9800 . ?
C18 C19 1.519(8) . ?
C18 C20 1.523(9) . ?
C18 H18 1.0000 . ?
C19 H19A 0.9800 . ?
C19 H19B 0.9800 . ?
C19 H19C 0.9800 . ?
C20 H20A 0.9800 . ?
C20 H20B 0.9800 . ?
C20 H20C 0.9800 . ?
C21 C22 1.521(6) . ?
C21 C23 1.539(6) . ?
C21 H21 1.0000 . ?
C22 H22A 0.9800 . ?
C22 H22B 0.9800 . ?
C22 H22C 0.9800 . ?
C23 H23A 0.9800 . ?
C23 H23B 0.9800 . ?
C23 H23C 0.9800 . ?
C24 C25 1.518(6) . ?
C24 C26 1.522(6) . ?
C24 H24 1.0000 . ?
C25 H25A 0.9800 . ?
C25 H25B 0.9800 . ?
C25 H25C 0.9800 . ?
C26 H26A 0.9800 . ?
C26 H26B 0.9800 . ?
C26 H26C 0.9800 . ?
C27 H27A 0.9800 . ?
C27 H27B 0.9800 . ?
C27 H27C 0.9800 . ?
C28 H28A 0.9800 . ?
C28 H28B 0.9800 . ?
C28 H28C 0.9800 . ?
C29 H29A 0.9800 . ?
C29 H29B 0.9800 . ?
C29 H29C 0.9800 . ?
